data_2237847
loop_
_publ_author_name
'Begum A, Bushra'
'Al-Ghorbani, Mohammed'
'Sharma, Suresh'
'Gupta, Vivek K.'
'Khanum, Shaukath Ara'

_publ_section_title
;
 2-Benzoyl-4-chlorophenyl benzoate
;
_journal_coeditor_code GO2090
_journal_issue 6
_journal_name_full 'Acta Crystallographica Section E'
_journal_page_first o999
_journal_page_last o1000
_journal_paper_doi 10.1107/S1600536813014396
_journal_volume 69
_journal_year 2013
_chemical_formula_iupac 'C20 H13 Cl O3'
_chemical_formula_moiety 'C20 H13 Cl O3'
_chemical_formula_sum 'C20 H13 Cl O3'
_chemical_formula_weight 336.75
_chemical_melting_point 367
_chemical_name_systematic
;
2-Benzoyl-4-chlorophenyl benzoate
;
_space_group_IT_number 2
_symmetry_cell_setting triclinic
_symmetry_space_group_name_Hall '-P 1'
_symmetry_space_group_name_H-M 'P -1'
_atom_sites_solution_hydrogens geom
_atom_sites_solution_primary direct
_atom_sites_solution_secondary difmap
_audit_creation_method SHELXL97
_cell_angle_alpha 94.033(2)
_cell_angle_beta 114.207(2)
_cell_angle_gamma 102.512(2)
_cell_formula_units_Z 2
_cell_length_a 9.1934(2)
_cell_length_b 9.8641(3)
_cell_length_c 10.0778(3)
_cell_measurement_reflns_used 10537
_cell_measurement_temperature 293(2)
_cell_measurement_theta_max 29.0705
_cell_measurement_theta_min 3.4997
_cell_volume 800.64(4)
_computing_cell_refinement 'CrysAlis PRO (Oxford Diffraction, 2010)'
_computing_data_collection 'CrysAlis PRO (Oxford Diffraction, 2010)'
_computing_data_reduction 'CrysAlis PRO (Oxford Diffraction, 2010)'
_computing_molecular_graphics 'ORTEP-3 (Farrugia, 2012)'
_computing_publication_material 'PLATON (Spek, 2009)'
_computing_structure_refinement 'SHELXL97 (Sheldrick, 2008)'
_computing_structure_solution 'SHELXS97 (Sheldrick, 2008)'
_diffrn_ambient_temperature 293(2)
_diffrn_detector_area_resol_mean 16.1049
_diffrn_measured_fraction_theta_full 0.996
_diffrn_measured_fraction_theta_max 0.996
_diffrn_measurement_device_type 'Oxford Xcalibur Sapphire3'
_diffrn_measurement_method \w
_diffrn_radiation_monochromator graphite
_diffrn_radiation_source 'fine-focus sealed tube'
_diffrn_radiation_type MoK\a
_diffrn_radiation_wavelength 0.71073
_diffrn_reflns_av_R_equivalents 0.0311
_diffrn_reflns_av_sigmaI/netI 0.0191
_diffrn_reflns_limit_h_max 11
_diffrn_reflns_limit_h_min -11
_diffrn_reflns_limit_k_max 12
_diffrn_reflns_limit_k_min -12
_diffrn_reflns_limit_l_max 12
_diffrn_reflns_limit_l_min -12
_diffrn_reflns_number 18813
_diffrn_reflns_theta_full 26.00
_diffrn_reflns_theta_max 26.00
_diffrn_reflns_theta_min 3.51
_diffrn_standards_decay_% 0
_diffrn_standards_interval_count 0
_diffrn_standards_interval_time 0
_diffrn_standards_number 0
_exptl_absorpt_coefficient_mu 0.253
_exptl_absorpt_correction_T_max 1.00000
_exptl_absorpt_correction_T_min 0.87131
_exptl_absorpt_correction_type multi-scan
_exptl_absorpt_process_details '(CrysAlis RED; Oxford Diffraction, 2010)'
_exptl_crystal_colour white
_exptl_crystal_density_diffrn 1.397
_exptl_crystal_density_method 'not measured'
_exptl_crystal_description block
_exptl_crystal_F_000 348
_exptl_crystal_size_max 0.30
_exptl_crystal_size_mid 0.20
_exptl_crystal_size_min 0.20
_refine_diff_density_max 0.196
_refine_diff_density_min -0.206
_refine_ls_extinction_method none
_refine_ls_goodness_of_fit_ref 1.033
_refine_ls_hydrogen_treatment constr
_refine_ls_matrix_type full
_refine_ls_number_parameters 217
_refine_ls_number_reflns 3131
_refine_ls_number_restraints 0
_refine_ls_restrained_S_all 1.033
_refine_ls_R_factor_all 0.0443
_refine_ls_R_factor_gt 0.0350
_refine_ls_shift/su_max 0.001
_refine_ls_shift/su_mean 0.000
_refine_ls_structure_factor_coef Fsqd
_refine_ls_weighting_details 'calc w = 1/[\s^2^(Fo^2^)+(0.0283P)^2^+0.3095P] where P=(Fo^2^+2Fc^2^)/3'
_refine_ls_weighting_scheme calc
_refine_ls_wR_factor_gt 0.0783
_refine_ls_wR_factor_ref 0.0841
_reflns_number_gt 2631
_reflns_number_total 3131
_reflns_threshold_expression I>2\s(I)
_cod_data_source_file go2090.cif
_cod_data_source_block I
_cod_database_code 2237847
_cod_database_fobs_code 2237847

loop_
_symmetry_equiv_pos_as_xyz
'x, y, z'
'-x, -y, -z'

loop_
_atom_site_type_symbol
_atom_site_label
_atom_site_fract_x
_atom_site_fract_y
_atom_site_fract_z
_atom_site_U_iso_or_equiv
_atom_site_adp_type
_atom_site_calc_flag
_atom_site_refinement_flags
_atom_site_occupancy
_atom_site_symmetry_multiplicity
Cl Cl1 0.13053(5) 0.16990(5) 0.62243(6) 0.05937(15) Uani d . 1 1
O O14 0.79582(13) 0.43743(11) 0.68298(12) 0.0453(3) Uani d . 1 1
O O15 0.94425(14) 0.36025(11) 0.88776(12) 0.0459(3) Uani d . 1 1
C C6 0.43806(19) 0.16383(16) 0.66293(16) 0.0384(3) Uani d . 1 1
H H6 0.4044 0.0682 0.6644 0.046 Uiso calc R 1 1
C C2 0.64376(18) 0.36708(16) 0.67781(16) 0.0373(3) Uani d . 1 1
C C1 0.59678(18) 0.22283(15) 0.67650(16) 0.0357(3) Uani d . 1 1
C C5 0.33045(18) 0.24639(17) 0.64737(17) 0.0400(4) Uani d . 1 1
C C7 0.70368(18) 0.12708(15) 0.67663(17) 0.0385(3) Uani d . 1 1
C C15 0.94012(18) 0.43373(15) 0.79760(16) 0.0356(3) Uani d . 1 1
C C16 1.08476(18) 0.53267(15) 0.79432(17) 0.0355(3) Uani d . 1 1
O O7 0.75790(16) 0.12731(13) 0.58523(15) 0.0569(3) Uani d . 1 1
C C8 0.73479(18) 0.03063(15) 0.78589(17) 0.0376(3) Uani d . 1 1
C C3 0.5371(2) 0.44936(16) 0.66627(18) 0.0439(4) Uani d . 1 1
H H3 0.5719 0.5459 0.6696 0.053 Uiso calc R 1 1
C C21 1.0687(2) 0.61313(17) 0.68447(19) 0.0466(4) Uani d . 1 1
H H21 0.9646 0.6049 0.6085 0.056 Uiso calc R 1 1
C C4 0.3790(2) 0.38951(17) 0.64981(18) 0.0438(4) Uani d . 1 1
H H4 0.3063 0.4447 0.6405 0.053 Uiso calc R 1 1
C C13 0.71872(19) 0.05701(16) 0.91536(18) 0.0422(4) Uani d . 1 1
H H13 0.6800 0.1331 0.9321 0.051 Uiso calc R 1 1
C C17 1.24005(19) 0.54643(16) 0.90776(18) 0.0417(4) Uani d . 1 1
H H17 1.2518 0.4925 0.9817 0.050 Uiso calc R 1 1
C C18 1.3775(2) 0.64032(18) 0.9110(2) 0.0496(4) Uani d . 1 1
H H18 1.4816 0.6503 0.9877 0.060 Uiso calc R 1 1
C C9 0.7918(2) -0.08432(17) 0.7620(2) 0.0481(4) Uani d . 1 1
H H9 0.8034 -0.1032 0.6757 0.058 Uiso calc R 1 1
C C19 1.3604(2) 0.71918(18) 0.8006(2) 0.0527(4) Uani d . 1 1
H H19 1.4531 0.7818 0.8026 0.063 Uiso calc R 1 1
C C20 1.2068(2) 0.70554(19) 0.6876(2) 0.0553(5) Uani d . 1 1
H H20 1.1958 0.7586 0.6131 0.066 Uiso calc R 1 1
C C11 0.8161(2) -0.14242(18) 0.9953(2) 0.0539(5) Uani d . 1 1
H H11 0.8441 -0.2001 1.0659 0.065 Uiso calc R 1 1
C C12 0.7599(2) -0.02918(18) 1.0198(2) 0.0505(4) Uani d . 1 1
H H12 0.7495 -0.0105 1.1068 0.061 Uiso calc R 1 1
C C10 0.8310(2) -0.17028(17) 0.8670(2) 0.0551(5) Uani d . 1 1
H H10 0.8678 -0.2476 0.8504 0.066 Uiso calc R 1 1

loop_
_atom_site_aniso_label
_atom_site_aniso_U_11
_atom_site_aniso_U_22
_atom_site_aniso_U_33
_atom_site_aniso_U_12
_atom_site_aniso_U_13
_atom_site_aniso_U_23
Cl1 0.0354(2) 0.0713(3) 0.0687(3) 0.0086(2) 0.0220(2) 0.0177(2)
O7 0.0698(9) 0.0553(7) 0.0646(8) 0.0210(6) 0.0445(7) 0.0177(6)
O14 0.0337(6) 0.0453(6) 0.0512(7) 0.0043(5) 0.0140(5) 0.0220(5)
O15 0.0434(6) 0.0429(6) 0.0474(7) 0.0067(5) 0.0168(5) 0.0174(5)
C1 0.0348(8) 0.0362(8) 0.0338(8) 0.0081(6) 0.0132(6) 0.0089(6)
C2 0.0327(8) 0.0382(8) 0.0366(8) 0.0055(6) 0.0121(6) 0.0121(6)
C3 0.0429(9) 0.0341(8) 0.0464(9) 0.0090(7) 0.0115(7) 0.0107(7)
C4 0.0402(9) 0.0443(9) 0.0437(9) 0.0166(7) 0.0127(7) 0.0078(7)
C5 0.0310(8) 0.0484(9) 0.0360(8) 0.0073(7) 0.0119(7) 0.0074(7)
C6 0.0385(8) 0.0349(8) 0.0375(8) 0.0054(6) 0.0143(7) 0.0078(6)
C7 0.0348(8) 0.0343(8) 0.0429(9) 0.0039(6) 0.0167(7) 0.0043(6)
C8 0.0308(8) 0.0310(7) 0.0463(9) 0.0058(6) 0.0137(7) 0.0054(6)
C9 0.0436(9) 0.0396(9) 0.0581(11) 0.0116(7) 0.0202(8) 0.0032(8)
C10 0.0467(10) 0.0340(8) 0.0779(14) 0.0161(8) 0.0182(10) 0.0093(8)
C11 0.0463(10) 0.0418(9) 0.0638(12) 0.0107(8) 0.0134(9) 0.0201(8)
C12 0.0515(10) 0.0476(10) 0.0500(10) 0.0127(8) 0.0192(8) 0.0150(8)
C13 0.0427(9) 0.0345(8) 0.0487(9) 0.0116(7) 0.0183(8) 0.0082(7)
C15 0.0375(8) 0.0307(7) 0.0375(8) 0.0091(6) 0.0152(7) 0.0067(6)
C16 0.0353(8) 0.0313(7) 0.0387(8) 0.0071(6) 0.0162(7) 0.0049(6)
C17 0.0409(9) 0.0409(8) 0.0403(9) 0.0103(7) 0.0153(7) 0.0066(7)
C18 0.0338(9) 0.0498(10) 0.0534(10) 0.0048(7) 0.0124(8) -0.0009(8)
C19 0.0426(10) 0.0439(9) 0.0683(12) -0.0011(7) 0.0281(9) 0.0052(8)
C20 0.0533(11) 0.0502(10) 0.0635(12) 0.0068(8) 0.0280(10) 0.0241(9)
C21 0.0389(9) 0.0460(9) 0.0497(10) 0.0065(7) 0.0156(8) 0.0169(8)

loop_
_atom_type_symbol
_atom_type_description
_atom_type_scat_dispersion_real
_atom_type_scat_dispersion_imag
_atom_type_scat_source
C C 0.0033 0.0016 'International Tables Vol C Tables 4.2.6.8 and 6.1.1.4'
H H 0.0000 0.0000 'International Tables Vol C Tables 4.2.6.8 and 6.1.1.4'
O O 0.0106 0.0060 'International Tables Vol C Tables 4.2.6.8 and 6.1.1.4'
Cl Cl 0.1484 0.1585 'International Tables Vol C Tables 4.2.6.8 and 6.1.1.4'

loop_
_geom_angle_atom_site_label_1
_geom_angle_atom_site_label_2
_geom_angle_atom_site_label_3
_geom_angle
C2 C1 C6 117.95(14)
C2 C1 C7 122.98(13)
C6 C1 C7 118.88(13)
C3 C2 C1 121.19(14)
C3 C2 O14 115.25(13)
C1 C2 O14 123.49(14)
C2 C3 C4 120.46(14)
C2 C3 H3 119.8
C4 C3 H3 119.8
C5 C4 C3 118.93(15)
C5 C4 H4 120.5
C3 C4 H4 120.5
C4 C5 C6 120.98(14)
C4 C5 Cl1 119.15(12)
C6 C5 Cl1 119.87(12)
C5 C6 C1 120.46(14)
C5 C6 H6 119.8
C1 C6 H6 119.8
O7 C7 C8 121.80(14)
O7 C7 C1 119.47(14)
C8 C7 C1 118.69(13)
C13 C8 C9 119.11(15)
C13 C8 C7 121.70(14)
C9 C8 C7 119.07(15)
C10 C9 C8 119.83(17)
C10 C9 H9 120.1
C8 C9 H9 120.1
C11 C10 C9 120.57(16)
C11 C10 H10 119.7
C9 C10 H10 119.7
C10 C11 C12 119.99(16)
C10 C11 H11 120.0
C12 C11 H11 120.0
C11 C12 C13 120.16(17)
C11 C12 H12 119.9
C13 C12 H12 119.9
C12 C13 C8 120.34(15)
C12 C13 H13 119.8
C8 C13 H13 119.8
O15 C15 O14 122.79(13)
O15 C15 C16 126.12(14)
O14 C15 C16 111.09(12)
C21 C16 C17 119.55(14)
C21 C16 C15 122.27(14)
C17 C16 C15 118.16(13)
C18 C17 C16 120.00(15)
C18 C17 H17 120.0
C16 C17 H17 120.0
C19 C18 C17 120.01(16)
C19 C18 H18 120.0
C17 C18 H18 120.0
C20 C19 C18 120.21(15)
C20 C19 H19 119.9
C18 C19 H19 119.9
C19 C20 C21 120.11(16)
C19 C20 H20 119.9
C21 C20 H20 119.9
C20 C21 C16 120.11(15)
C20 C21 H21 119.9
C16 C21 H21 119.9
C15 O14 C2 119.99(11)

loop_
_geom_bond_atom_site_label_1
_geom_bond_atom_site_label_2
_geom_bond_distance
C1 C2 1.392(2)
C1 C6 1.394(2)
C1 C7 1.503(2)
C2 C3 1.378(2)
C2 O14 1.3977(17)
C3 C4 1.381(2)
C3 H3 0.9300
C4 C5 1.380(2)
C4 H4 0.9300
C5 C6 1.381(2)
C5 Cl1 1.7333(15)
C6 H6 0.9300
C7 O7 1.2138(19)
C7 C8 1.485(2)
C8 C13 1.385(2)
C8 C9 1.393(2)
C9 C10 1.384(2)
C9 H9 0.9300
C10 C11 1.370(3)
C10 H10 0.9300
C11 C12 1.375(2)
C11 H11 0.9300
C12 C13 1.383(2)
C12 H12 0.9300
C13 H13 0.9300
C15 O15 1.1952(17)
C15 O14 1.3660(18)
C15 C16 1.483(2)
C16 C21 1.385(2)
C16 C17 1.385(2)
C17 C18 1.382(2)
C17 H17 0.9300
C18 C19 1.378(3)
C18 H18 0.9300
C19 C20 1.373(3)
C19 H19 0.9300
C20 C21 1.381(2)
C20 H20 0.9300
C21 H21 0.9300

loop_
_geom_hbond_atom_site_label_D
_geom_hbond_atom_site_label_H
_geom_hbond_atom_site_label_A
_geom_hbond_site_symmetry_A
_geom_hbond_distance_DH
_geom_hbond_distance_HA
_geom_hbond_distance_DA
_geom_hbond_angle_DHA
_geom_hbond_publ_flag
C20 H20 O7 2_766 0.93 2.50 3.394(2) 162 y

loop_
_geom_torsion_atom_site_label_1
_geom_torsion_atom_site_label_2
_geom_torsion_atom_site_label_3
_geom_torsion_atom_site_label_4
_geom_torsion
C6 C1 C2 C3 0.1(2)
C7 C1 C2 C3 175.00(14)
C6 C1 C2 O14 -176.52(13)
C7 C1 C2 O14 -1.6(2)
C1 C2 C3 C4 -1.4(2)
O14 C2 C3 C4 175.44(14)
C2 C3 C4 C5 1.0(2)
C3 C4 C5 C6 0.8(2)
C3 C4 C5 Cl1 -178.51(13)
C4 C5 C6 C1 -2.2(2)
Cl1 C5 C6 C1 177.15(12)
C2 C1 C6 C5 1.7(2)
C7 C1 C6 C5 -173.43(14)
C2 C1 C7 O7 -52.1(2)
C6 C1 C7 O7 122.75(17)
C2 C1 C7 C8 130.12(15)
C6 C1 C7 C8 -55.02(19)
O7 C7 C8 C13 160.10(16)
C1 C7 C8 C13 -22.2(2)
O7 C7 C8 C9 -15.7(2)
C1 C7 C8 C9 161.98(14)
C13 C8 C9 C10 0.1(2)
C7 C8 C9 C10 176.07(15)
C8 C9 C10 C11 -0.8(3)
C9 C10 C11 C12 0.8(3)
C10 C11 C12 C13 -0.2(3)
C11 C12 C13 C8 -0.4(3)
C9 C8 C13 C12 0.5(2)
C7 C8 C13 C12 -175.37(15)
O15 C15 C16 C21 179.39(16)
O14 C15 C16 C21 -1.5(2)
O15 C15 C16 C17 -2.2(2)
O14 C15 C16 C17 176.90(13)
C21 C16 C17 C18 0.2(2)
C15 C16 C17 C18 -178.25(14)
C16 C17 C18 C19 -0.7(3)
C17 C18 C19 C20 0.4(3)
C18 C19 C20 C21 0.3(3)
C19 C20 C21 C16 -0.8(3)
C17 C16 C21 C20 0.5(3)
C15 C16 C21 C20 178.90(16)
O15 C15 O14 C2 8.1(2)
C16 C15 O14 C2 -171.02(13)
C3 C2 O14 C15 124.88(15)
C1 C2 O14 C15 -58.3(2)
